data_2006848
loop_
_publ_author_name
'Henschel, Dagmar'
'Blaschette, Armand'
'Jones, Peter G.'

_publ_section_title
;
 Polysulfonylamines. XCI. Ethylammonium Di(benzenesulfonyl)amide
 1,4,7,10,13,16-Hexaoxacyclooctadecane (1/1/1)
;
_journal_issue 12
_journal_name_full 'Acta Crystallographica Section C'
_journal_page_first 1875
_journal_page_last 1877
_journal_paper_doi 10.1107/S010827019701007X
_journal_volume 53
_journal_year 1997
_chemical_formula_iupac 'C2 H8 N + , C12 H10 N O4 S2 - , C12 H24 O6'
_chemical_formula_moiety '(C2 H8 N +) , (C12 H10 N O4 S2 -) , C12 H24 O6'
_chemical_formula_sum 'C26 H42 N2 O10 S2'
_chemical_formula_weight 606.74
_chemical_name_systematic
;
 Ethylammonium Di(benzenesulfonyl)amide:
 1,4,7,10,13,16-Hexaoxacyclooctadecane (1:1)
;
_space_group_IT_number 4
_symmetry_cell_setting monoclinic
_symmetry_space_group_name_Hall 'P 2yb'
_symmetry_space_group_name_H-M 'P 1 21 1'
_audit_creation_method SHELXL
_cell_angle_alpha 90.00
_cell_angle_beta 104.17(3)
_cell_angle_gamma 90.00
_cell_formula_units_Z 2
_cell_length_a 13.237(3)
_cell_length_b 8.309(2)
_cell_length_c 13.954(4)
_cell_measurement_reflns_used 48
_cell_measurement_temperature 143(2)
_cell_measurement_theta_max 11.5
_cell_measurement_theta_min 10
_cell_volume 1488.1(7)
_computing_cell_refinement DIF4
_computing_data_collection 'DIF4 (Stoe & Cie, 1991a)'
_computing_data_reduction 'REDU4 (Stoe & Cie, 1991b)'
_computing_molecular_graphics 'XP (Siemens, 1994)'
_computing_publication_material SHELXL93
_computing_structure_refinement 'SHELXL93 (Sheldrick, 1993)'
_computing_structure_solution 'SHELXS86 (Sheldrick, 1990)'
_diffrn_ambient_temperature 143(2)
_diffrn_measurement_device 'Stoe STADI4'
_diffrn_measurement_method '\w scans'
_diffrn_radiation_monochromator graphite
_diffrn_radiation_source 'fine-focus sealed tube'
_diffrn_radiation_type MoK\a
_diffrn_radiation_wavelength 0.71073
_diffrn_reflns_av_R_equivalents 0.0144
_diffrn_reflns_av_sigmaI/netI 0.0238
_diffrn_reflns_limit_h_max 15
_diffrn_reflns_limit_h_min -15
_diffrn_reflns_limit_k_max 5
_diffrn_reflns_limit_k_min -10
_diffrn_reflns_limit_l_max 6
_diffrn_reflns_limit_l_min -16
_diffrn_reflns_number 4643
_diffrn_reflns_theta_max 27.51
_diffrn_reflns_theta_min 3.01
_diffrn_standards_decay_% 0
_diffrn_standards_interval_time 60
_diffrn_standards_number 3
_exptl_absorpt_coefficient_mu 0.236
_exptl_absorpt_correction_type none
_exptl_crystal_colour colourless
_exptl_crystal_density_diffrn 1.354
_exptl_crystal_density_meas ?
_exptl_crystal_description tablet
_exptl_crystal_F_000 648
_exptl_crystal_size_max 0.7
_exptl_crystal_size_mid 0.4
_exptl_crystal_size_min 0.15
_refine_diff_density_max 0.372
_refine_diff_density_min -0.245
_refine_ls_abs_structure_details 'Flack (1983)'
_refine_ls_abs_structure_Flack 0.00(6)
_refine_ls_extinction_coef 0.0087(9)
_refine_ls_extinction_method SHELXL
_refine_ls_goodness_of_fit_all 1.042
_refine_ls_goodness_of_fit_obs 1.034
_refine_ls_hydrogen_treatment mixed
_refine_ls_matrix_type full
_refine_ls_number_parameters 364
_refine_ls_number_reflns 4368
_refine_ls_number_restraints 1
_refine_ls_restrained_S_all 1.056
_refine_ls_restrained_S_obs 1.034
_refine_ls_R_factor_all 0.0341
_refine_ls_R_factor_obs .0311
_refine_ls_shift/esd_max 0.001
_refine_ls_shift/esd_mean 0.000
_refine_ls_structure_factor_coef Fsqd
_refine_ls_weighting_details 'w = 1/[\s^2^(Fo^2^)+(0.0407P)^2^+0.4511P] where P=(Fo^2^+2Fc^2^)/3'
_refine_ls_weighting_scheme calc
_refine_ls_wR_factor_all 0.0796
_refine_ls_wR_factor_obs .0756
_reflns_number_observed 4135
_reflns_number_total 4373
_reflns_observed_criterion >2sigma(I)
_cod_data_source_file ln1011.cif
_cod_data_source_block create
_cod_depositor_comments
;
The following automatic conversions were performed:

'_geom_angle_publ_flag' value 'Y' changed to 'y' according to
/home/saulius/struct/CIF-dictionaries/cif_core.dic dictionary named
'cif_core.dic' version 2.4.1 from 2010-06-29 (13 times).

Automatic conversion script
Id: cif_fix_values 1715 2011-07-08 13:25:40Z adriana 

The following automatic conversions were performed:

'_exptl_crystal_density_meas' value 'not measured' was changed to '?'
- the value is perceived as not measured.

Automatic conversion script
Id: cif_fix_values 3008 2015-01-20 13:52:24Z robertas 

The following automatic conversions were performed:

'_refine_ls_weighting_scheme' value 'calc w =
1/[\s^2^(Fo^2^)+(0.0407P)^2^+0.4511P] where P=(Fo^2^+2Fc^2^)/3' was
changed to 'calc'. New tag '_refine_ls_weighting_details' was
created. The value of the new tag was set to 'w =
1/[\s^2^(Fo^2^)+(0.0407P)^2^+0.4511P] where P=(Fo^2^+2Fc^2^)/3'.

Automatic conversion script
Id: cif_fix_values 3143 2015-03-26 13:38:13Z robertas 
;
_cod_original_cell_volume 1488.0(6)
_cod_original_sg_symbol_H-M 'P 21'
_cod_database_code 2006848

loop_
_symmetry_equiv_pos_as_xyz
'x, y, z'
'-x, y+1/2, -z'

loop_
_atom_site_aniso_label
_atom_site_aniso_U_11
_atom_site_aniso_U_22
_atom_site_aniso_U_33
_atom_site_aniso_U_12
_atom_site_aniso_U_13
_atom_site_aniso_U_23
C1 .0379(15) .036(2) .056(2) .0161(14) -.0073(13) -.0058(15)
C2 .064(2) .028(2) .0385(15) .012(2) -.0019(13) .0015(14)
C3 .068(2) .025(2) .0416(14) .0030(14) .0298(13) .0070(13)
C4 .056(2) .029(2) .0499(15) -.0110(15) .0266(13) .0009(15)
C5 .0300(14) .050(2) .047(2) -.0152(14) .0122(12) -.0105(15)
C6 .0231(12) .058(2) .0412(14) -.0044(14) .0094(11) -.0079(15)
C7 .0352(14) .050(2) .0347(14) .0135(14) .0033(11) -.0010(15)
C8 .050(2) .036(2) .0367(14) .0137(14) .0018(12) .0073(13)
C9 .055(2) .023(2) .046(2) -.0001(13) .0207(14) .0088(13)
C10 .047(2) .021(2) .054(2) -.0088(13) .0240(13) -.0051(13)
C11 .0251(13) .046(2) .061(2) -.0119(14) .0114(12) -.012(2)
C12 .0242(13) .054(2) .066(2) .0036(13) .0105(13) -.012(2)
O1 .0465(10) .0283(11) .0313(9) .0053(9) .0086(8) .0057(8)
O2 .0415(10) .0294(11) .0386(10) -.0064(9) .0129(8) -.0032(9)
O3 .0278(8) .0398(13) .0403(9) .0047(8) .0099(7) .0009(9)
O4 .0370(10) .0301(12) .0350(9) .0035(8) .0090(8) .0039(8)
O5 .0323(9) .0256(11) .0495(10) -.0056(8) .0154(8) -.0082(9)
O6 .0270(8) .0290(11) .0495(11) .0072(8) .0049(8) -.0046(9)
N40 .0287(10) .0214(12) .0322(10) .0010(9) .0089(8) .0015(9)
C40 .074(2) .031(2) .042(2) .013(2) .021(2) -.0024(14)
C41 .104(3) .071(3) .044(2) .034(2) .026(2) -.004(2)
N1 .0419(11) .0249(12) .0351(10) -.0096(12) .0216(8) -.0086(12)
S1 .0444(3) .0179(3) .0210(2) .0005(3) .0106(2) .0003(3)
S2 .0291(3) .0191(3) .0377(3) -.0007(3) .0098(2) -.0061(3)
O7 .088(2) .0267(12) .0258(9) -.0004(11) .0121(9) .0042(8)
O8 .0375(8) .0299(12) .0292(8) .0075(8) .0086(7) -.0047(8)
O9 .0317(9) .0320(11) .0710(12) .0037(10) .0137(8) -.0126(12)
O10 .0443(10) .0200(10) .0347(9) -.0027(8) .0067(8) .0009(8)
C21 .0283(12) .0181(13) .0267(11) .0015(10) .0114(9) -.0003(10)
C22 .0273(12) .0271(14) .0245(11) .0008(11) .0084(9) .0008(11)
C23 .0280(12) .031(2) .0278(12) -.0032(11) .0083(10) -.0061(11)
C24 .0276(11) .0230(15) .0402(13) -.0004(11) .0082(10) -.0074(12)
C25 .0368(12) .0181(13) .0366(12) .0021(12) .0053(9) .0028(13)
C26 .0392(13) .0205(14) .0251(11) -.0002(11) .0038(10) .0017(11)
C31 .0235(11) .0204(13) .0256(12) .0004(10) .0025(9) -.0031(10)
C32 .0326(12) .0248(14) .0299(12) -.0039(11) .0093(10) -.0042(11)
C33 .0362(14) .033(2) .0295(12) .0050(12) .0101(10) -.0025(12)
C34 .0368(12) .0224(13) .0303(11) .0034(13) .0032(9) -.0087(13)
C35 .0369(12) .022(2) .0418(13) -.0054(12) .0083(10) -.0052(13)
C36 .0302(13) .0264(15) .0437(15) -.0049(11) .0152(11) -.0071(12)

loop_
_atom_site_label
_atom_site_fract_x
_atom_site_fract_y
_atom_site_fract_z
_atom_site_U_iso_or_equiv
_atom_site_thermal_displace_type
_atom_site_calc_flag
_atom_site_refinement_flags
_atom_site_occupancy
_atom_site_disorder_group
_atom_site_type_symbol
C1 .7327(2) .5326(4) .4601(2) .0463(8) Uani d . 1 . C
H1A .8014(2) .5277(4) .5082(2) .056 Uiso calc R 1 . H
H1B .7386(2) .4772(4) .3989(2) .056 Uiso calc R 1 . H
C2 .6525(2) .4512(4) .5017(2) .0459(7) Uani d . 1 . C
H2A .6747(2) .3397(4) .5215(2) .055 Uiso calc R 1 . H
H2B .6437(2) .5098(4) .5609(2) .055 Uiso calc R 1 . H
C3 .4741(2) .3767(4) .4622(2) .0423(7) Uani d . 1 . C
H3A .4599(2) .4403(4) .5174(2) .051 Uiso calc R 1 . H
H3B .4940(2) .2663(4) .4863(2) .051 Uiso calc R 1 . H
C4 .3794(2) .3713(4) .3786(2) .0426(7) Uani d . 1 . C
H4A .3951(2) .3145(4) .3216(2) .051 Uiso calc R 1 . H
H4B .3230(2) .3123(4) .3988(2) .051 Uiso calc R 1 . H
C5 .2594(2) .5341(4) .2683(2) .0419(7) Uani d . 1 . C
H5A .2029(2) .4659(4) .2813(2) .050 Uiso calc R 1 . H
H5B .2794(2) .4911(4) .2093(2) .050 Uiso calc R 1 . H
C6 .2226(2) .7016(4) .2498(2) .0405(7) Uani d . 1 . C
H6A .1560(2) .7034(4) .1984(2) .049 Uiso calc R 1 . H
H6B .2100(2) .7484(4) .3111(2) .049 Uiso calc R 1 . H
C7 .2668(2) .9569(4) .1976(2) .0408(7) Uani d . 1 . C
H7A .2553(2) 1.0086(4) .2580(2) .049 Uiso calc R 1 . H
H7B .2005(2) .9604(4) .1459(2) .049 Uiso calc R 1 . H
C8 .3494(2) 1.0443(4) .1631(2) .0424(7) Uani d . 1 . C
H8A .3621(2) .9904(4) .1039(2) .051 Uiso calc R 1 . H
H8B .3265(2) 1.1560(4) .1449(2) .051 Uiso calc R 1 . H
C9 .5252(2) 1.1251(4) .2098(2) .0399(7) Uani d . 1 . C
H9A .5046(2) 1.2370(4) .1896(2) .048 Uiso calc R 1 . H
H9B .5403(2) 1.0684(4) .1525(2) .048 Uiso calc R 1 . H
C10 .6198(2) 1.1260(3) .2935(2) .0388(7) Uani d . 1 . C
H10A .6746(2) 1.1934(3) .2766(2) .047 Uiso calc R 1 . H
H10B .6027(2) 1.1718(3) .3532(2) .047 Uiso calc R 1 . H
C11 .7481(2) .9571(4) .3919(2) .0436(7) Uani d . 1 . C
H11A .7336(2) 1.0020(4) .4529(2) .052 Uiso calc R 1 . H
H11B .8045(2) 1.0214(4) .3753(2) .052 Uiso calc R 1 . H
C12 .7814(2) .7853(4) .4082(2) .0483(8) Uani d . 1 . C
H12A .7928(2) .7393(4) .3463(2) .058 Uiso calc R 1 . H
H12B .8479(2) .7790(4) .4595(2) .058 Uiso calc R 1 . H
O1 .55694(14) .4492(2) .42830(12) .0355(4) Uani d . 1 . O
O2 .34731(14) .5308(2) .35167(13) .0360(4) Uani d . 1 . O
O3 .29861(13) .7947(2) .21802(13) .0357(5) Uani d . 1 . O
O4 .44279(13) 1.0461(2) .23982(13) .0340(4) Uani d . 1 . O
O5 .65631(13) .9647(2) .31259(13) .0349(4) Uani d . 1 . O
O6 .70338(13) .6959(2) .43880(13) .0360(4) Uani d . 1 . O
N40 .51287(15) .7013(3) .27807(14) .0272(5) Uani d . 1 . N
H40A .5164(12) .6391(5) .3325(4) .033 Uiso calc R 1 . H
H40B .4474(5) .7420(16) .2567(4) .033 Uiso calc R 1 . H
H40C .5593(8) .7836(11) .2937(8) .033 Uiso calc R 1 . H
C40 .5382(3) .6020(4) .1986(2) .0480(8) Uani d . 1 . C
H40D .6111(3) .5640(4) .2211(2) .058 Uiso calc R 1 . H
H40E .4925(3) .5060(4) .1877(2) .058 Uiso calc R 1 . H
C41 .5264(3) .6853(6) .1059(2) .0715(12) Uani d . 1 . C
H41A .5418(19) .6114(10) .0566(5) .086 Uiso calc R 1 . H
H41B .5746(14) .7766(18) .1148(5) .086 Uiso calc R 1 . H
H41C .4546(6) .725(3) .0832(9) .086 Uiso calc R 1 . H
N1 .82536(15) .3400(3) .21883(14) .0319(5) Uani d . 1 . N
S1 .94720(4) .35164(8) .26660(4) .02732(14) Uani d . 1 . S
S2 .77618(4) .33975(8) .10283(4) .02839(15) Uani d . 1 . S
O7 .9680(2) .2655(2) .35847(12) .0471(5) Uani d . 1 . O
O8 1.01050(12) .3101(2) .19997(11) .0321(4) Uani d . 1 . O
O9 .66497(12) .3417(3) .09094(14) .0447(5) Uani d . 1 . O
O10 .81766(14) .4614(2) .04951(13) .0335(4) Uani d . 1 . O
C21 .9735(2) .5579(3) .2995(2) .0236(5) Uani d . 1 . C
C22 1.0249(2) .5959(3) .3953(2) .0260(5) Uani d . 1 . C
H22 1.0440(2) .5135(3) .4435(2) .031 Uiso calc R 1 . H
C23 1.0483(2) .7544(3) .4204(2) .0287(6) Uani d . 1 . C
H23 1.0843(2) .7810(3) .4860(2) .034 Uiso calc R 1 . H
C24 1.0196(2) .8754(3) .3504(2) .0303(6) Uani d . 1 . C
H24 1.0347(2) .9846(3) .3683(2) .036 Uiso calc R 1 . H
C25 .9685(2) .8354(4) .2542(2) .0311(5) Uani d . 1 . C
H25 .9493(2) .9177(4) .2059(2) .037 Uiso calc R 1 . H
C26 .9456(2) .6769(3) .2282(2) .0290(5) Uani d . 1 . C
H26 .9111(2) .6496(3) .1622(2) .035 Uiso calc R 1 . H
C31 .8064(2) .1521(3) .0563(2) .0238(5) Uani d . 1 . C
C32 .8885(2) .1402(3) .0114(2) .0288(6) Uani d . 1 . C
H32 .9288(2) .2325(3) .0055(2) .035 Uiso calc R 1 . H
C33 .9113(2) -.0065(4) -.0248(2) .0325(6) Uani d . 1 . C
H33 .9675(2) -.0149(4) -.0558(2) .039 Uiso calc R 1 . H
C34 .8531(2) -.1410(4) -.0162(2) .0307(5) Uani d . 1 . C
H34 .8694(2) -.2415(4) -.0412(2) .037 Uiso calc R 1 . H
C35 .7715(2) -.1299(4) .0286(2) .0338(6) Uani d . 1 . C
H35 .7314(2) -.2226(4) .0344(2) .041 Uiso calc R 1 . H
C36 .7479(2) .0164(4) .0651(2) .0324(6) Uani d . 1 . C
H36 .6918(2) .0242(4) .0963(2) .039 Uiso calc R 1 . H

loop_
_atom_type_symbol
_atom_type_description
_atom_type_scat_dispersion_real
_atom_type_scat_dispersion_imag
_atom_type_scat_source
C C 0.0033 0.0016 'International Tables Vol C Tables 4.2.6.8 and 6.1.1.4'
H H 0.0000 0.0000 'International Tables Vol C Tables 4.2.6.8 and 6.1.1.4'
N N 0.0061 0.0033 'International Tables Vol C Tables 4.2.6.8 and 6.1.1.4'
O O 0.0106 0.0060 'International Tables Vol C Tables 4.2.6.8 and 6.1.1.4'
S S 0.1246 0.1234 'International Tables Vol C Tables 4.2.6.8 and 6.1.1.4'

loop_
_geom_angle_atom_site_label_1
_geom_angle_atom_site_label_2
_geom_angle_atom_site_label_3
_geom_angle
_geom_angle_publ_flag
O6 C1 C2 109.2(2) ?
O1 C2 C1 108.5(2) ?
O1 C3 C4 108.7(2) ?
O2 C4 C3 108.7(2) ?
O2 C5 C6 109.2(2) ?
O3 C6 C5 109.7(2) ?
O3 C7 C8 108.8(2) ?
O4 C8 C7 109.6(2) ?
O4 C9 C10 109.3(2) ?
O5 C10 C9 108.9(2) ?
O5 C11 C12 108.8(2) ?
O6 C12 C11 109.7(2) ?
C2 O1 C3 112.7(2) ?
C4 O2 C5 111.5(2) ?
C7 O3 C6 112.3(2) ?
C9 O4 C8 111.8(2) ?
C10 O5 C11 111.8(2) ?
C12 O6 C1 112.3(2) ?
C41 C40 N40 114.1(3) ?
S2 N1 S1 123.18(11) y
O7 S1 N1 107.30(12) y
O8 S1 N1 113.96(10) y
O9 S2 N1 105.63(11) y
O10 S2 N1 114.32(11) y
N1 S1 C21 106.26(12) y
N1 S2 C31 107.55(12) y
O7 S1 C21 105.43(12) y
O8 S1 C21 106.77(11) y
O9 S2 C31 106.50(12) y
O10 S2 C31 106.20(11) y
O7 S1 O8 116.32(12) y
O9 S2 O10 116.12(12) y
C22 C21 C26 120.9(2) ?
C22 C21 S1 119.2(2) ?
C26 C21 S1 119.9(2) ?
C23 C22 C21 119.4(2) ?
C22 C23 C24 120.5(2) ?
C25 C24 C23 119.5(3) ?
C26 C25 C24 120.4(2) ?
C25 C26 C21 119.2(2) ?
C32 C31 C36 119.9(2) ?
C32 C31 S2 120.1(2) ?
C36 C31 S2 120.0(2) ?
C33 C32 C31 119.7(2) ?
C34 C33 C32 120.4(2) ?
C35 C34 C33 120.2(3) ?
C34 C35 C36 119.9(3) ?
C35 C36 C31 120.0(2) ?

loop_
_geom_bond_atom_site_label_1
_geom_bond_atom_site_label_2
_geom_bond_site_symmetry_2
_geom_bond_distance
_geom_bond_publ_flag
C1 O6 . 1.422(4) ?
C1 C2 . 1.492(5) ?
C2 O1 . 1.420(3) ?
C3 O1 . 1.429(3) ?
C3 C4 . 1.489(4) ?
C4 O2 . 1.414(4) ?
C5 O2 . 1.430(3) ?
C5 C6 . 1.476(5) ?
C6 O3 . 1.424(3) ?
C7 O3 . 1.420(4) ?
C7 C8 . 1.487(4) ?
C8 O4 . 1.424(3) ?
C9 O4 . 1.421(3) ?
C9 C10 . 1.488(4) ?
C10 O5 . 1.427(3) ?
C11 O5 . 1.431(3) ?
C11 C12 . 1.495(5) ?
C12 O6 . 1.420(4) ?
N40 C40 . 1.485(3) ?
C40 C41 . 1.442(5) ?
N1 S1 . 1.590(2) y
N1 S2 . 1.590(2) y
S1 O7 . 1.435(2) y
S1 O8 . 1.438(2) y
S2 O9 . 1.441(2) y
S2 O10 . 1.441(2) y
S1 C21 . 1.787(3) y
S2 C31 . 1.772(3) y
C21 C22 . 1.379(3) ?
C21 C26 . 1.388(4) ?
C22 C23 . 1.378(4) ?
C23 C24 . 1.388(4) ?
C24 C25 . 1.388(3) ?
C25 C26 . 1.380(4) ?
C31 C32 . 1.384(3) ?
C31 C36 . 1.390(4) ?
C32 C33 . 1.382(4) ?
C33 C34 . 1.379(4) ?
C34 C35 . 1.378(3) ?
C35 C36 . 1.383(4) ?

loop_
_geom_hbond_atom_site_label_D
_geom_hbond_atom_site_label_H
_geom_hbond_atom_site_label_A
_geom_hbond_distance_DH
_geom_hbond_distance_HA
_geom_hbond_distance_DA
_geom_hbond_angle_DHA
_geom_hbond_publ_flag
N40 H40A O1 0.91 2.05 2.920(3) 159 y
N40 H40B O3 0.91 1.96 2.861(3) 170 y
N40 H40C O5 0.91 1.95 2.860(3) 174 y

loop_
_geom_torsion_atom_site_label_1
_geom_torsion_atom_site_label_2
_geom_torsion_atom_site_label_3
_geom_torsion_atom_site_label_4
_geom_torsion
_geom_torsion_publ_flag
O6 C1 C2 O1 63.9(3) ?
O1 C3 C4 O2 -64.9(3) ?
O2 C5 C6 O3 67.3(3) ?
O3 C7 C8 O4 -62.7(3) ?
O4 C9 C10 O5 67.2(3) ?
O5 C11 C12 O6 -63.6(3) ?
C1 C2 O1 C3 -178.5(2) ?
C4 C3 O1 C2 -176.6(2) ?
C3 C4 O2 C5 177.1(2) ?
C6 C5 O2 C4 174.2(2) ?
C8 C7 O3 C6 -178.9(2) ?
C5 C6 O3 C7 179.1(2) ?
C10 C9 O4 C8 178.9(2) ?
C7 C8 O4 C9 178.6(2) ?
C9 C10 O5 C11 179.4(2) ?
C12 C11 O5 C10 179.6(2) ?
C11 C12 O6 C1 -177.2(2) ?
C2 C1 O6 C12 174.0(2) ?
S2 N1 S1 O7 -149.3(2) y
S2 N1 S1 O8 -19.0(2) y
S2 N1 S1 C21 98.3(2) y
N1 S1 C21 C22 126.0(2) y
S1 N1 S2 O9 -175.2(2) y
S1 N1 S2 O10 -46.3(2) y
S1 N1 S2 C31 71.4(2) y
N1 S2 C31 C36 80.1(2) y
O7 S1 C21 C22 12.3(2) ?
O8 S1 C21 C22 -112.0(2) ?
O7 S1 C21 C26 -170.0(2) ?
O8 S1 C21 C26 65.7(2) ?
N1 S1 C21 C26 -56.3(2) ?
C26 C21 C22 C23 0.3(4) ?
S1 C21 C22 C23 178.0(2) ?
C21 C22 C23 C24 0.7(4) ?
C22 C23 C24 C25 -1.1(3) ?
C23 C24 C25 C26 0.5(3) ?
C24 C25 C26 C21 0.4(4) ?
C22 C21 C26 C25 -0.9(4) ?
S1 C21 C26 C25 -178.6(2) ?
O9 S2 C31 C32 147.5(2) ?
O10 S2 C31 C32 23.1(2) ?
N1 S2 C31 C32 -99.7(2) ?
O9 S2 C31 C36 -32.7(2) ?
O10 S2 C31 C36 -157.1(2) ?
C36 C31 C32 C33 0.3(4) ?
S2 C31 C32 C33 -179.9(2) ?
C31 C32 C33 C34 -0.2(4) ?
C32 C33 C34 C35 0.1(4) ?
C33 C34 C35 C36 -0.1(4) ?
C34 C35 C36 C31 0.2(4) ?
C32 C31 C36 C35 -0.3(4) ?
S2 C31 C36 C35 179.9(2) ?

loop_
_cod_related_entry_id
_cod_related_entry_database
_cod_related_entry_code
1 ChemSpider 21137342
